data_4000880
loop_
_publ_author_name
'Milum, Kristen M.'
'Kim, Young Nam'
'Holliday, Bradley J.'

_publ_section_title
;
 Pt-[NCN] Pincer Conducting Metallopolymers That Display Redox-Attenuated
 Metal&#x2212;Ligand Interactions
;
_journal_issue 8
_journal_name_full 'Chemistry of Materials'
_journal_page_first 2414
_journal_paper_doi 10.1021/cm100762s
_journal_volume 22
_journal_year 2010
_chemical_formula_moiety '3(C41 H32 N3 Pt S4), O4 S, B F4'
_chemical_formula_sum 'C123 H96 B F4 N9 O4 Pt3 S13'
_chemical_formula_weight 2852.95
_chemical_name_systematic
;
 ?
;
_space_group_IT_number 2
_symmetry_cell_setting triclinic
_symmetry_space_group_name_Hall '-P 1'
_symmetry_space_group_name_H-M 'P -1'
_atom_sites_solution_hydrogens geom
_atom_sites_solution_primary direct
_atom_sites_solution_secondary difmap
_audit_creation_method SHELXL-97
_cell_angle_alpha 108.6820(10)
_cell_angle_beta 108.7360(10)
_cell_angle_gamma 95.7400(10)
_cell_formula_units_Z 2
_cell_length_a 18.6410(2)
_cell_length_b 19.8492(3)
_cell_length_c 21.2347(4)
_cell_measurement_reflns_used 78311
_cell_measurement_temperature 153(2)
_cell_measurement_theta_max 27.48
_cell_measurement_theta_min 1.00
_cell_volume 6866.0(2)
_computing_cell_refinement 'Collect software, Nonius, B.V. 1998'
_computing_data_collection 'Collect software, Nonius, B.V. 1998'
_computing_data_reduction
;
DENZO and Scalepack (Otwinoski and Minor, 1997)
;
_computing_structure_refinement 'SHELXL-97 (Sheldrick, 1997)'
_computing_structure_solution
;

SIR97 - Altomare A., Burla M.C., Camalli M., Cascarano G.L., Giacovazzo C., 
Guagliardi A., Moliterni A.G.G., Polidori G.,Spagna R.
;
_diffrn_ambient_temperature 153(2)
_diffrn_measured_fraction_theta_full 0.983
_diffrn_measured_fraction_theta_max 0.983
_diffrn_measurement_device_type 'Nonius Kappa CCD'
_diffrn_measurement_method \W-Scans
_diffrn_radiation_monochromator graphite
_diffrn_radiation_source 'fine-focus sealed tube'
_diffrn_radiation_type MoK\a
_diffrn_radiation_wavelength 0.71069
_diffrn_reflns_av_R_equivalents 0.0422
_diffrn_reflns_av_sigmaI/netI 0.1151
_diffrn_reflns_limit_h_max 24
_diffrn_reflns_limit_h_min -24
_diffrn_reflns_limit_k_max 23
_diffrn_reflns_limit_k_min -25
_diffrn_reflns_limit_l_max 27
_diffrn_reflns_limit_l_min -21
_diffrn_reflns_number 48307
_diffrn_reflns_theta_full 27.50
_diffrn_reflns_theta_max 27.50
_diffrn_reflns_theta_min 1.78
_exptl_absorpt_coefficient_mu 3.301
_exptl_absorpt_correction_T_max 0.7782
_exptl_absorpt_correction_T_min 0.5047
_exptl_absorpt_correction_type multi-scan
_exptl_crystal_colour orange
_exptl_crystal_density_diffrn 1.380
_exptl_crystal_density_method 'not measured'
_exptl_crystal_description NEEDLE
_exptl_crystal_F_000 2824
_exptl_crystal_size_max 0.24
_exptl_crystal_size_mid 0.09
_exptl_crystal_size_min 0.08
_refine_diff_density_max 1.924
_refine_diff_density_min -0.836
_refine_diff_density_rms 0.146
_refine_ls_extinction_method none
_refine_ls_goodness_of_fit_ref 0.955
_refine_ls_hydrogen_treatment mixed
_refine_ls_matrix_type fullcycle
_refine_ls_number_parameters 1546
_refine_ls_number_reflns 31001
_refine_ls_number_restraints 726
_refine_ls_restrained_S_all 0.969
_refine_ls_R_factor_all 0.1269
_refine_ls_R_factor_gt 0.0613
_refine_ls_shift/su_max 0.001
_refine_ls_shift/su_mean 0.000
_refine_ls_structure_factor_coef Fsqd
_refine_ls_weighting_details 'calc w=1/[\s^2^(Fo^2^)+(0.0913P)^2^+0.0000P] where P=(Fo^2^+2Fc^2^)/3'
_refine_ls_weighting_scheme calc
_refine_ls_wR_factor_gt 0.1505
_refine_ls_wR_factor_ref 0.1717
_reflns_number_gt 16279
_reflns_number_total 31001
_reflns_threshold_expression >2sigma(I)
_cod_data_source_file cm100762s_si_003.cif
_cod_data_source_block shelxl
_cod_depositor_comments
;
The following automatic conversions were performed:

'_symmetry_cell_setting' value 'Triclinic' changed to 'triclinic'
according to /home/saulius/struct/CIF-dictionaries/cif_core.dic
dictionary named 'cif_core.dic' version 2.4.2 from
2011-04-26.

'_exptl_absorpt_correction_type' value 'Multiscan'
changed to 'multi-scan' according to
/home/saulius/struct/CIF-dictionaries/cif_core.dic dictionary named
'cif_core.dic' version 2.4.2 from 2011-04-26.

Automatic conversion script
Id: cif_fix_values 1715 2011-07-08 13:25:40Z adriana 
;
_cod_original_cell_volume 6865.98(18)
_cod_original_sg_symbol_H-M P-1
_cod_database_code 4000880

loop_
_symmetry_equiv_pos_as_xyz
'x, y, z'
'-x, -y, -z'

loop_
_atom_site_label
_atom_site_type_symbol
_atom_site_fract_x
_atom_site_fract_y
_atom_site_fract_z
_atom_site_U_iso_or_equiv
_atom_site_adp_type
_atom_site_occupancy
_atom_site_symmetry_multiplicity
_atom_site_calc_flag
_atom_site_refinement_flags
_atom_site_disorder_assembly
_atom_site_disorder_group
Pt1 Pt 0.352133(18) 0.348599(16) 0.350702(16) 0.04434(8) Uani 1 1 d . . .
S1 S 0.5346(2) 0.91444(16) 0.52691(18) 0.0995(10) Uani 1 1 d U . .
S2 S 0.58549(14) 0.69935(12) 0.50008(12) 0.0610(6) Uani 1 1 d U . .
S3 S 0.68818(13) 0.37269(12) 0.43831(11) 0.0577(6) Uani 1 1 d U . .
S4 S 0.9383(2) 0.3988(3) 0.4836(2) 0.1518(18) Uani 1 1 d U . .
N1 N 0.2060(5) 0.2155(4) 0.2871(4) 0.0599(19) Uani 1 1 d . . .
N2 N 0.3083(4) 0.4383(3) 0.3852(3) 0.0427(15) Uani 1 1 d . . .
N3 N 0.4308(4) 0.2887(3) 0.3315(3) 0.0467(16) Uani 1 1 d . . .
C1 C 0.6225(7) 0.9752(6) 0.5522(7) 0.103(4) Uani 1 1 d U . .
H1 H 0.6279 1.0265 0.5667 0.124 Uiso 1 1 calc R . .
C2 C 0.6816(8) 0.9427(7) 0.5493(7) 0.113(4) Uani 1 1 d U . .
H2 H 0.7320 0.9662 0.5561 0.135 Uiso 1 1 calc R . .
C3 C 0.6554(8) 0.8646(6) 0.5337(6) 0.098(4) Uani 1 1 d U . .
H3 H 0.6897 0.8323 0.5339 0.118 Uiso 1 1 calc R . .
C4 C 0.5795(6) 0.8424(5) 0.5190(5) 0.072(3) Uani 1 1 d U . .
C5 C 0.5368(6) 0.7681(5) 0.4964(5) 0.062(2) Uani 1 1 d U . .
C6 C 0.4611(6) 0.7428(5) 0.4667(5) 0.072(3) Uani 1 1 d U . .
H6 H 0.4257 0.7737 0.4607 0.086 Uiso 1 1 calc R . .
C7 C 0.4361(4) 0.6661(4) 0.4442(4) 0.0411(18) Uani 1 1 d U . .
H7 H 0.3833 0.6402 0.4237 0.049 Uiso 1 1 calc R . .
C8 C 0.5013(5) 0.6336(4) 0.4569(4) 0.0457(19) Uani 1 1 d U . .
C9 C 0.5033(5) 0.5558(4) 0.4364(4) 0.0468(19) Uani 1 1 d . . .
C10 C 0.5743(4) 0.5356(4) 0.4372(4) 0.0426(18) Uani 1 1 d . . .
H10 H 0.6187 0.5735 0.4528 0.051 Uiso 1 1 calc R . .
C11 C 0.5836(5) 0.4615(4) 0.4159(4) 0.0430(18) Uani 1 1 d . . .
C12 C 0.6615(4) 0.4503(4) 0.4264(4) 0.0435(18) Uani 1 1 d U . .
C13 C 0.7242(5) 0.4965(5) 0.4313(4) 0.055(2) Uani 1 1 d U . .
H13 H 0.7209 0.5419 0.4259 0.067 Uiso 1 1 calc R . .
C14 C 0.7941(5) 0.4720(6) 0.4451(5) 0.066(2) Uani 1 1 d U . .
H14 H 0.8419 0.4987 0.4497 0.080 Uiso 1 1 calc R . .
C15 C 0.7853(5) 0.4072(5) 0.4510(4) 0.063(2) Uani 1 1 d U . .
C16 C 0.8440(6) 0.3674(6) 0.4683(6) 0.083(3) Uani 1 1 d U . .
C17 C 0.8355(7) 0.3015(8) 0.4785(7) 0.113(4) Uani 1 1 d U . .
H17 H 0.7885 0.2725 0.4730 0.135 Uiso 1 1 calc R . .
C18 C 0.9194(9) 0.2842(9) 0.5011(7) 0.124(5) Uani 1 1 d U . .
H18 H 0.9291 0.2420 0.5114 0.149 Uiso 1 1 calc R . .
C19 C 0.9733(10) 0.3331(9) 0.5043(8) 0.138(5) Uani 1 1 d U . .
H19 H 1.0266 0.3311 0.5171 0.165 Uiso 1 1 calc R . .
C20 C 0.5141(5) 0.4069(4) 0.3886(4) 0.0464(19) Uani 1 1 d . . .
C21 C 0.4375(4) 0.4982(4) 0.4125(3) 0.0400(18) Uani 1 1 d . . .
C22 C 0.3581(4) 0.4993(4) 0.4102(4) 0.0439(19) Uani 1 1 d . . .
H22 H 0.3437 0.5444 0.4269 0.053 Uiso 1 1 calc R . .
C23 C 0.4456(4) 0.4274(4) 0.3884(3) 0.0374(16) Uani 1 1 d . . .
C24 C 0.5023(5) 0.3279(4) 0.3549(4) 0.048(2) Uani 1 1 d . . .
H24 H 0.5440 0.3057 0.3500 0.058 Uiso 1 1 calc R . .
C25 C 0.2309(4) 0.4387(5) 0.3821(4) 0.050(2) Uani 1 1 d . . .
C26 C 0.1943(5) 0.4928(5) 0.3639(4) 0.058(2) Uani 1 1 d . . .
H26 H 0.2201 0.5283 0.3525 0.070 Uiso 1 1 calc R . .
C27 C 0.1180(5) 0.4920(6) 0.3633(5) 0.066(3) Uani 1 1 d . . .
H27 H 0.0929 0.5290 0.3536 0.079 Uiso 1 1 calc R . .
C28 C 0.0806(5) 0.4393(6) 0.3763(5) 0.074(3) Uani 1 1 d . . .
H28 H 0.0286 0.4381 0.3736 0.089 Uiso 1 1 calc R . .
C29 C 0.1175(5) 0.3874(6) 0.3934(5) 0.072(3) Uani 1 1 d . . .
H29 H 0.0911 0.3512 0.4036 0.087 Uiso 1 1 calc R . .
C30 C 0.1913(5) 0.3870(5) 0.3959(4) 0.054(2) Uani 1 1 d . . .
H30 H 0.2155 0.3503 0.4074 0.064 Uiso 1 1 calc R . .
C31 C 0.4153(5) 0.2103(4) 0.2941(5) 0.051(2) Uani 1 1 d . . .
C32 C 0.3555(5) 0.1794(4) 0.2298(5) 0.062(2) Uani 1 1 d . . .
H32 H 0.3242 0.2086 0.2110 0.074 Uiso 1 1 calc R . .
C33 C 0.3400(7) 0.1054(5) 0.1917(6) 0.081(3) Uani 1 1 d . . .
H33 H 0.2993 0.0840 0.1457 0.098 Uiso 1 1 calc R . .
C34 C 0.3822(9) 0.0632(7) 0.2191(7) 0.104(4) Uani 1 1 d . . .
H34 H 0.3698 0.0121 0.1924 0.125 Uiso 1 1 calc R . .
C35 C 0.4415(9) 0.0912(6) 0.2832(8) 0.104(4) Uani 1 1 d . . .
H35 H 0.4709 0.0608 0.3019 0.125 Uiso 1 1 calc R . .
C36 C 0.4591(6) 0.1700(5) 0.3234(6) 0.073(3) Uani 1 1 d . . .
H36 H 0.5005 0.1922 0.3689 0.087 Uiso 1 1 calc R . .
C37 C 0.1432(5) 0.1514(5) 0.2578(5) 0.066(2) Uani 1 1 d U . .
C38 C 0.1711(7) 0.1009(6) 0.2946(7) 0.107(4) Uani 1 1 d U . .
H38A H 0.2139 0.0838 0.2820 0.161 Uiso 1 1 calc R . .
H38B H 0.1283 0.0591 0.2794 0.161 Uiso 1 1 calc R . .
H38C H 0.1892 0.1268 0.3467 0.161 Uiso 1 1 calc R . .
C39 C 0.1221(8) 0.1198(7) 0.1768(7) 0.120(4) Uani 1 1 d U . .
H39A H 0.1029 0.1554 0.1563 0.180 Uiso 1 1 calc R . .
H39B H 0.0815 0.0748 0.1553 0.180 Uiso 1 1 calc R . .
H39C H 0.1683 0.1091 0.1666 0.180 Uiso 1 1 calc R . .
C40 C 0.0748(6) 0.1764(6) 0.2754(7) 0.099(4) Uani 1 1 d U . .
H40A H 0.0575 0.2105 0.2522 0.149 Uiso 1 1 calc R . .
H40B H 0.0910 0.2007 0.3275 0.149 Uiso 1 1 calc R . .
H40C H 0.0319 0.1339 0.2579 0.149 Uiso 1 1 calc R . .
C41 C 0.2566(5) 0.2642(5) 0.3105(5) 0.053(2) Uani 1 1 d . . .
Pt2 Pt 0.641299(18) 0.337891(16) 0.232262(16) 0.04549(9) Uani 1 1 d . . .
S5 S 0.04032(17) 0.24120(18) 0.06467(15) 0.0916(9) Uani 1 1 d U . .
S6 S 0.27059(13) 0.38228(12) 0.19803(11) 0.0558(5) Uani 1 1 d U . .
S7 S 0.45479(14) 0.62718(12) 0.26443(12) 0.0592(6) Uani 1 1 d U . .
S8 S 0.5402(2) 0.86116(14) 0.33858(15) 0.0892(9) Uani 1 1 d U . .
N4 N 0.7733(4) 0.2479(4) 0.2466(4) 0.0536(17) Uani 1 1 d . . .
N5 N 0.5481(4) 0.2545(3) 0.1987(4) 0.0567(18) Uani 1 1 d . . .
N6 N 0.7016(4) 0.4413(3) 0.2604(3) 0.0470(16) Uani 1 1 d . . .
C42 C -0.0203(7) 0.2620(7) 0.1055(7) 0.100(4) Uani 1 1 d U . .
H42 H -0.0738 0.2437 0.0833 0.119 Uiso 1 1 d R . .
C43 C 0.0146(6) 0.3128(6) 0.1727(7) 0.088(3) Uani 1 1 d U . .
H43 H -0.0102 0.3290 0.2044 0.106 Uiso 1 1 d R . .
C44 C 0.0957(5) 0.3354(5) 0.1904(5) 0.065(2) Uani 1 1 d U . .
H44 H 0.1314 0.3738 0.2303 0.078 Uiso 1 1 d R . .
C45 C 0.1194(5) 0.2998(5) 0.1369(5) 0.064(2) Uani 1 1 d U . .
C46 C 0.1967(5) 0.3076(5) 0.1361(4) 0.052(2) Uani 1 1 d U . .
C47 C 0.2246(5) 0.2595(5) 0.0929(5) 0.062(2) Uani 1 1 d U . .
H47 H 0.1930 0.2151 0.0554 0.074 Uiso 1 1 calc R . .
C48 C 0.3031(5) 0.2815(5) 0.1091(5) 0.058(2) Uani 1 1 d U . .
H48 H 0.3302 0.2538 0.0831 0.069 Uiso 1 1 calc R . .
C49 C 0.3388(5) 0.3465(5) 0.1656(4) 0.053(2) Uani 1 1 d U . .
C50 C 0.4220(5) 0.3878(4) 0.1991(4) 0.0449(19) Uani 1 1 d . . .
C51 C 0.4429(5) 0.4641(4) 0.2278(4) 0.045(2) Uani 1 1 d . . .
H51 H 0.4027 0.4895 0.2299 0.054 Uiso 1 1 calc R . .
C52 C 0.5177(5) 0.5052(4) 0.2533(4) 0.047(2) Uani 1 1 d . . .
C53 C 0.5327(5) 0.5849(4) 0.2808(4) 0.0482(19) Uani 1 1 d U . .
C54 C 0.6001(6) 0.6362(5) 0.3209(4) 0.058(2) Uani 1 1 d U . .
H54 H 0.6493 0.6243 0.3360 0.070 Uiso 1 1 calc R . .
C55 C 0.5906(6) 0.7097(4) 0.3384(4) 0.059(2) Uani 1 1 d U . .
H55 H 0.6325 0.7514 0.3650 0.071 Uiso 1 1 calc R . .
C56 C 0.5149(6) 0.7133(4) 0.3129(4) 0.058(2) Uani 1 1 d U . .
C57 C 0.4819(6) 0.7776(5) 0.3190(5) 0.063(2) Uani 1 1 d U . .
C58 C 0.4056(6) 0.7819(5) 0.3108(5) 0.070(3) Uani 1 1 d U . .
H58 H 0.3650 0.7420 0.2999 0.083 Uiso 1 1 calc R . .
C59 C 0.3970(7) 0.8558(6) 0.3212(6) 0.091(3) Uani 1 1 d U . .
H59 H 0.3492 0.8703 0.3177 0.110 Uiso 1 1 calc R . .
C60A C 0.4826(4) 0.3494(4) 0.2003(4) 0.0394(17) Uani 1 1 d . . .
C60 C 0.4652(8) 0.9031(6) 0.3369(6) 0.092(3) Uani 1 1 d U . .
H60 H 0.4697 0.9537 0.3457 0.110 Uiso 1 1 calc R . .
C61 C 0.5778(5) 0.4663(4) 0.2511(4) 0.0438(18) Uani 1 1 d . . .
C63 C 0.4806(5) 0.2728(4) 0.1841(4) 0.052(2) Uani 1 1 d . . .
H63 H 0.4330 0.2374 0.1639 0.062 Uiso 1 1 calc R . .
C64 C 0.5573(5) 0.3902(4) 0.2259(4) 0.0427(19) Uani 1 1 d . . .
C65 C 0.6592(5) 0.4906(4) 0.2652(4) 0.049(2) Uani 1 1 d . . .
H65 H 0.6814 0.5405 0.2776 0.058 Uiso 1 1 calc R . .
C67 C 0.5085(8) 0.1253(6) 0.1290(8) 0.117(5) Uani 1 1 d . . .
H67 H 0.4711 0.1342 0.0917 0.141 Uiso 1 1 calc R . .
C68 C 0.5192(8) 0.0490(7) 0.1198(10) 0.137(6) Uani 1 1 d . . .
H68 H 0.4916 0.0070 0.0776 0.164 Uiso 1 1 calc R . .
C69 C 0.5723(9) 0.0485(8) 0.1781(11) 0.159(8) Uani 1 1 d . . .
H69 H 0.5841 0.0019 0.1718 0.191 Uiso 1 1 calc R . .
C70 C 0.6140(9) 0.0983(8) 0.2450(10) 0.130(5) Uani 1 1 d . . .
H70 H 0.6447 0.0869 0.2839 0.156 Uiso 1 1 calc R . .
C71 C 0.6057(7) 0.1695(6) 0.2490(8) 0.101(4) Uani 1 1 d . . .
H71 H 0.6364 0.2101 0.2915 0.121 Uiso 1 1 calc R . .
C72 C 0.7809(5) 0.4614(5) 0.2656(4) 0.052(2) Uani 1 1 d . . .
C73 C 0.8033(5) 0.4137(5) 0.2144(4) 0.051(2) Uani 1 1 d . . .
H73 H 0.7694 0.3681 0.1816 0.061 Uiso 1 1 calc R . .
C74 C 0.8742(6) 0.4335(6) 0.2120(6) 0.076(3) Uani 1 1 d . . .
H74 H 0.8896 0.4024 0.1767 0.091 Uiso 1 1 calc R . .
C75 C 0.9229(6) 0.4981(7) 0.2604(7) 0.083(3) Uani 1 1 d . . .
H75 H 0.9722 0.5116 0.2582 0.099 Uiso 1 1 calc R . .
C76 C 0.9029(6) 0.5445(6) 0.3124(6) 0.081(3) Uani 1 1 d . . .
H76 H 0.9385 0.5886 0.3467 0.097 Uiso 1 1 calc R . .
C77 C 0.8285(5) 0.5254(5) 0.3142(5) 0.059(2) Uani 1 1 d . . .
H77 H 0.8126 0.5570 0.3488 0.071 Uiso 1 1 calc R . .
C78 C 0.8351(5) 0.2073(5) 0.2506(5) 0.068(3) Uani 1 1 d U . .
C79 C 0.8058(10) 0.1373(9) 0.2503(11) 0.172(7) Uani 1 1 d U . .
H79A H 0.7993 0.1438 0.2957 0.258 Uiso 1 1 calc R . .
H79B H 0.8427 0.1062 0.2445 0.258 Uiso 1 1 calc R . .
H79C H 0.7555 0.1143 0.2104 0.258 Uiso 1 1 calc R . .
C80 C 0.8500(7) 0.1904(8) 0.1834(7) 0.119(4) Uani 1 1 d U . .
H80A H 0.8690 0.2353 0.1798 0.178 Uiso 1 1 d R . .
H80B H 0.8013 0.1653 0.1443 0.178 Uiso 1 1 d R . .
H80C H 0.8871 0.1602 0.1813 0.178 Uiso 1 1 d R . .
C81 C 0.9075(8) 0.2579(8) 0.3124(7) 0.137(5) Uani 1 1 d U . .
H81A H 0.9221 0.3027 0.3066 0.206 Uiso 1 1 d R . .
H81B H 0.9495 0.2332 0.3163 0.206 Uiso 1 1 d R . .
H81C H 0.8959 0.2685 0.3550 0.206 Uiso 1 1 d R . .
C82A C 0.5533(7) 0.1815(6) 0.1917(8) 0.089(4) Uani 1 1 d . . .
C82 C 0.7265(5) 0.2816(4) 0.2428(4) 0.055(2) Uani 1 1 d . . .
Pt3 Pt 0.63789(2) 0.659569(17) 0.169820(17) 0.05120(9) Uani 1 1 d . A .
S10 S 0.61328(13) 0.28910(11) 0.05635(11) 0.0571(6) Uani 1 1 d U A .
N7 N 0.7241(5) 0.8262(4) 0.2605(4) 0.072(2) Uani 1 1 d . . .
N8 N 0.7315(4) 0.6130(4) 0.1831(4) 0.0561(18) Uani 1 1 d . A .
N9 N 0.5238(4) 0.6651(4) 0.1336(3) 0.0493(17) Uani 1 1 d . A .
C87 C 0.6866(5) 0.2610(5) 0.0309(5) 0.061(2) Uani 1 1 d U . .
C88 C 0.7315(5) 0.3172(5) 0.0264(4) 0.060(2) Uani 1 1 d U . .
H88 H 0.7765 0.3126 0.0150 0.072 Uiso 1 1 calc R . .
C89 C 0.7053(5) 0.3800(4) 0.0398(4) 0.050(2) Uani 1 1 d U . .
H89 H 0.7287 0.4227 0.0362 0.060 Uiso 1 1 calc R A .
C90 C 0.6426(5) 0.3756(5) 0.0589(4) 0.056(2) Uani 1 1 d U A .
C91 C 0.5953(5) 0.4307(4) 0.0750(4) 0.048(2) Uani 1 1 d . . .
C92 C 0.5157(5) 0.4116(4) 0.0549(4) 0.049(2) Uani 1 1 d . . .
H92 H 0.4907 0.3624 0.0339 0.058 Uiso 1 1 d R . .
C93 C 0.4668(5) 0.4618(4) 0.0640(4) 0.0454(19) Uani 1 1 d . . .
C102 C 0.5057(5) 0.5378(4) 0.0960(4) 0.048(2) Uani 1 1 d . . .
C103 C 0.6326(5) 0.5061(4) 0.1118(4) 0.047(2) Uani 1 1 d . . .
C104 C 0.7147(5) 0.5413(5) 0.1479(4) 0.054(2) Uani 1 1 d . . .
H104 H 0.7541 0.5146 0.1465 0.065 Uiso 1 1 calc R A .
C105 C 0.5853(5) 0.5563(4) 0.1197(4) 0.049(2) Uani 1 1 d . . .
C106 C 0.4752(6) 0.6020(5) 0.1024(4) 0.055(2) Uani 1 1 d . . .
H106 H 0.4207 0.5985 0.0843 0.066 Uiso 1 1 calc R A .
C107 C 0.8119(6) 0.6510(5) 0.2229(6) 0.068(3) Uani 1 1 d . . .
C108 C 0.8673(7) 0.6373(6) 0.1927(6) 0.081(3) Uani 1 1 d . . .
H108 H 0.8521 0.6035 0.1448 0.097 Uiso 1 1 calc R . .
C109 C 0.9461(7) 0.6729(7) 0.2325(8) 0.100(4) Uani 1 1 d . . .
H109 H 0.9845 0.6635 0.2123 0.120 Uiso 1 1 calc R A .
C110 C 0.9658(7) 0.7215(7) 0.3010(9) 0.105(4) Uani 1 1 d . . .
H110 H 1.0187 0.7462 0.3286 0.125 Uiso 1 1 calc R . .
C111 C 0.9103(9) 0.7356(6) 0.3311(7) 0.103(4) Uani 1 1 d . . .
H111 H 0.9260 0.7689 0.3792 0.123 Uiso 1 1 calc R A .
C112 C 0.8312(7) 0.7014(5) 0.2917(5) 0.078(3) Uani 1 1 d . . .
H112 H 0.7927 0.7125 0.3114 0.093 Uiso 1 1 calc R . .
C113 C 0.4964(6) 0.7316(4) 0.1355(4) 0.055(2) Uani 1 1 d . . .
C114 C 0.5382(6) 0.7833(5) 0.1218(5) 0.067(3) Uani 1 1 d . . .
H114 H 0.5833 0.7750 0.1116 0.081 Uiso 1 1 calc R . .
C115 C 0.5133(7) 0.8476(5) 0.1231(5) 0.077(3) Uani 1 1 d . . .
H115 H 0.5425 0.8844 0.1158 0.093 Uiso 1 1 calc R A .
C116 C 0.4467(7) 0.8569(5) 0.1352(5) 0.071(3) Uani 1 1 d . . .
H116 H 0.4293 0.9004 0.1354 0.085 Uiso 1 1 calc R . .
C117 C 0.4052(7) 0.8063(6) 0.1469(5) 0.082(3) Uani 1 1 d . . .
H117 H 0.3590 0.8145 0.1551 0.099 Uiso 1 1 calc R A .
C118 C 0.4292(5) 0.7397(5) 0.1471(4) 0.064(2) Uani 1 1 d . . .
H118 H 0.3999 0.7034 0.1549 0.077 Uiso 1 1 calc R . .
C119 C 0.7667(6) 0.9004(5) 0.3021(6) 0.077(3) Uani 1 1 d U . .
C120 C 0.8409(9) 0.9097(8) 0.2866(9) 0.145(5) Uani 1 1 d U . .
H12A H 0.8732 0.8780 0.3031 0.217 Uiso 1 1 calc R . .
H12B H 0.8699 0.9607 0.3119 0.217 Uiso 1 1 calc R . .
H12C H 0.8273 0.8963 0.2349 0.217 Uiso 1 1 calc R . .
C121 C 0.7888(8) 0.9126(6) 0.3801(6) 0.120(4) Uani 1 1 d U . .
H12D H 0.8179 0.8767 0.3909 0.180 Uiso 1 1 calc R . .
H12E H 0.7416 0.9072 0.3908 0.180 Uiso 1 1 calc R . .
H12F H 0.8212 0.9619 0.4094 0.180 Uiso 1 1 calc R . .
C122 C 0.7176(8) 0.9514(5) 0.2794(6) 0.118(5) Uani 1 1 d . . .
H12G H 0.6715 0.9470 0.2918 0.177 Uiso 1 1 calc R . .
H12H H 0.7015 0.9382 0.2275 0.177 Uiso 1 1 calc R . .
H12I H 0.7483 1.0018 0.3043 0.177 Uiso 1 1 calc R . .
C123 C 0.6926(5) 0.7681(5) 0.2271(5) 0.058(2) Uani 1 1 d . . .
S1A S 0.8141(2) 0.72794(18) 0.47915(18) 0.1009(10) Uani 1 1 d . . .
O1A O 0.7914(4) 0.7792(4) 0.4463(4) 0.097(2) Uani 1 1 d . . .
O2A O 0.7779(5) 0.7398(4) 0.5334(4) 0.101(2) Uani 1 1 d . . .
F1A F 0.6982(5) -0.1126(4) -0.0050(4) 0.151(3) Uani 1 1 d D . .
B1A B 0.6657(4) -0.1279(3) 0.0388(3) 0.0335(18) Uani 1 1 d DU . .
F2A F 0.6077(5) -0.1887(4) -0.0023(5) 0.179(4) Uani 1 1 d DU . .
F3A F 0.6359(7) -0.0730(4) 0.0657(5) 0.214(5) Uani 1 1 d DU . .
F4A F 0.7152(6) -0.1437(6) 0.0876(5) 0.287(7) Uani 1 1 d DU . .
O3A O 0.7840(7) 0.6532(4) 0.4305(4) 0.146(4) Uani 1 1 d . . .
O4A O 0.8962(5) 0.7454(6) 0.5215(7) 0.157(4) Uani 1 1 d . . .
S9 S 0.7578(3) 0.1513(3) -0.0143(3) 0.0827(13) Uani 0.74 1 d PDU A 1
C83 C 0.7339(10) 0.0698(8) -0.0118(9) 0.075(5) Uani 0.74 1 d PDU A 1
H83 H 0.7563 0.0304 -0.0293 0.090 Uiso 0.74 1 calc PR A 1
C84 C 0.6796(9) 0.0640(8) 0.0176(8) 0.076(4) Uani 0.74 1 d PDU A 1
H84 H 0.6605 0.0190 0.0199 0.092 Uiso 0.74 1 calc PR A 1
C85 C 0.6494(12) 0.1340(13) 0.0475(11) 0.050(6) Uani 0.74 1 d PDU A 1
H85 H 0.6146 0.1423 0.0720 0.060 Uiso 0.74 1 calc PR A 1
C86 C 0.6938(10) 0.1841(7) 0.0246(9) 0.060(4) Uani 0.74 1 d PDU A 1
S9A S 0.6607(9) 0.1285(11) 0.0306(8) 0.052(4) Uani 0.26 1 d PDU A 2
C83A C 0.7054(16) 0.0646(12) 0.0000(16) 0.024(7) Uani 0.26 1 d PDU A 2
H83A H 0.6950 0.0168 0.0002 0.029 Uiso 0.26 1 calc PR A 2
C84A C 0.7583(16) 0.0865(16) -0.0254(17) 0.041(8) Uani 0.26 1 d PDU A 2
H84A H 0.7901 0.0555 -0.0405 0.049 Uiso 0.26 1 calc PR A 2
C85A C 0.765(3) 0.165(2) -0.029(3) 0.061(8) Uani 0.26 1 d PDU A 2
H85A H 0.7931 0.1883 -0.0493 0.073 Uiso 0.26 1 calc PR A 2
C86A C 0.712(2) 0.1907(11) 0.011(2) 0.032(9) Uani 0.26 1 d PDU A 2
S12 S 0.0875(2) 0.3283(3) -0.0519(2) 0.0881(12) Uani 0.72 1 d PDU B 1
C98 C 0.1736(6) 0.3103(6) -0.0574(6) 0.062(3) Uani 0.72 1 d PDU B 1
C99 C 0.1671(6) 0.2411(6) -0.1057(6) 0.070(3) Uani 0.72 1 d PDU B 1
H99 H 0.2094 0.2222 -0.1141 0.083 Uiso 0.72 1 calc PR B 1
C100 C 0.0851(7) 0.2014(6) -0.1417(7) 0.091(4) Uani 0.72 1 d PDU B 1
H100 H 0.0679 0.1541 -0.1784 0.109 Uiso 0.72 1 calc PR B 1
C101 C 0.0352(7) 0.2407(7) -0.1165(8) 0.096(4) Uani 0.72 1 d PDU B 1
H101 H -0.0192 0.2228 -0.1319 0.115 Uiso 0.72 1 calc PR B 1
S12A S 0.0833(9) 0.3731(8) -0.0154(8) 0.138(4) Uani 0.28 1 d PDU A 2
C98A C 0.1700(10) 0.4331(12) 0.0402(12) 0.075(4) Uani 0.28 1 d PDU A 2
C99A C 0.1675(13) 0.4864(11) 0.1004(11) 0.080(5) Uani 0.28 1 d PDU A 2
H99A H 0.2108 0.5236 0.1363 0.096 Uiso 0.28 1 calc PR A 2
C10B C 0.0884(15) 0.4771(12) 0.1009(12) 0.074(6) Uani 0.28 1 d PDU A 2
H10E H 0.0745 0.5078 0.1376 0.089 Uiso 0.28 1 calc PR A 2
C11B C 0.0359(12) 0.4180(13) 0.0411(13) 0.092(7) Uani 0.28 1 d PDU A 2
H11B H -0.0177 0.4037 0.0320 0.111 Uiso 0.28 1 calc PR A 2
C94 C 0.3847(5) 0.4366(4) 0.0411(4) 0.0524(18) Uani 1 1 d DU A 2
S11 S 0.3333(2) 0.3523(2) -0.0190(2) 0.0544(9) Uani 0.72 1 d PDU B 1
C95 C 0.3365(11) 0.4804(14) 0.0601(12) 0.044(4) Uani 0.72 1 d PDU B 1
H95 H 0.3515 0.5318 0.0851 0.053 Uiso 0.72 1 d PR B 1
C96 C 0.2556(8) 0.4377(7) 0.0361(8) 0.065(3) Uani 0.72 1 d PDU B 1
H96 H 0.2166 0.4549 0.0525 0.078 Uiso 0.72 1 d PR B 1
C97 C 0.2437(7) 0.3670(7) -0.0142(7) 0.057(3) Uani 0.72 1 d PDU B 1
S11A S 0.3230(9) 0.4809(10) 0.0718(9) 0.051(3) Uani 0.28 1 d PDU A 2
C95A C 0.3500(17) 0.3644(18) -0.001(3) 0.058(5) Uani 0.28 1 d PDU A 2
H95A H 0.3756 0.3268 -0.0163 0.069 Uiso 0.28 1 d PR A 2
C96A C 0.2642(11) 0.3488(12) -0.0203(17) 0.057(4) Uani 0.28 1 d PDU A 2
H96A H 0.2282 0.3043 -0.0530 0.069 Uiso 0.28 1 d PR A 2
C97A C 0.2403(9) 0.4101(13) 0.0152(18) 0.064(4) Uani 0.28 1 d PDU A 2

loop_
_atom_site_aniso_label
_atom_site_aniso_U_11
_atom_site_aniso_U_22
_atom_site_aniso_U_33
_atom_site_aniso_U_23
_atom_site_aniso_U_13
_atom_site_aniso_U_12
Pt1 0.04711(19) 0.04557(18) 0.03639(17) 0.01158(14) 0.01308(14) 0.01501(15)
S1 0.151(3) 0.0649(17) 0.103(2) 0.0326(16) 0.065(2) 0.0460(19)
S2 0.0740(16) 0.0554(13) 0.0535(13) 0.0193(11) 0.0226(12) 0.0223(12)
S3 0.0577(14) 0.0664(14) 0.0449(12) 0.0133(11) 0.0164(10) 0.0315(12)
S4 0.073(2) 0.165(4) 0.147(3) -0.018(3) 0.020(2) 0.057(2)
N1 0.067(5) 0.048(4) 0.054(5) 0.008(4) 0.024(4) 0.002(4)
N2 0.040(4) 0.045(4) 0.031(3) 0.007(3) 0.006(3) 0.007(3)
N3 0.051(4) 0.044(4) 0.037(4) 0.007(3) 0.013(3) 0.017(3)
C1 0.108(7) 0.061(6) 0.132(8) 0.012(5) 0.064(6) 0.001(5)
C2 0.111(8) 0.094(7) 0.127(8) 0.044(6) 0.034(6) 0.031(6)
C3 0.105(7) 0.070(6) 0.101(7) 0.023(5) 0.019(6) 0.037(6)
C4 0.082(6) 0.067(6) 0.070(6) 0.027(5) 0.030(5) 0.022(5)
C5 0.081(6) 0.054(5) 0.061(5) 0.022(4) 0.036(4) 0.020(5)
C6 0.076(6) 0.072(6) 0.089(6) 0.039(5) 0.043(5) 0.035(5)
C7 0.037(4) 0.035(4) 0.052(4) 0.023(3) 0.009(3) 0.013(3)
C8 0.060(5) 0.046(4) 0.033(4) 0.019(3) 0.017(3) 0.012(4)
C9 0.056(5) 0.053(5) 0.031(4) 0.016(4) 0.014(4) 0.020(4)
C10 0.045(5) 0.047(5) 0.041(4) 0.020(4) 0.017(4) 0.017(4)
C11 0.051(5) 0.046(5) 0.030(4) 0.012(4) 0.014(4) 0.012(4)
C12 0.043(4) 0.052(4) 0.024(4) 0.006(3) 0.005(3) 0.014(4)
C13 0.052(5) 0.067(5) 0.038(4) 0.012(4) 0.014(4) 0.012(4)
C14 0.056(5) 0.086(6) 0.053(5) 0.018(4) 0.022(4) 0.018(5)
C15 0.049(5) 0.084(6) 0.045(4) 0.004(4) 0.020(4) 0.028(5)
C16 0.071(6) 0.105(7) 0.072(6) 0.021(5) 0.028(5) 0.045(5)
C17 0.100(7) 0.160(9) 0.111(7) 0.071(7) 0.052(6) 0.062(7)
C18 0.136(9) 0.137(8) 0.112(8) 0.065(7) 0.029(6) 0.082(7)
C19 0.132(9) 0.155(9) 0.115(8) 0.034(7) 0.040(7) 0.060(8)
C20 0.051(5) 0.051(5) 0.041(4) 0.017(4) 0.019(4) 0.023(4)
C21 0.052(5) 0.039(4) 0.021(4) 0.006(3) 0.007(3) 0.014(4)
C22 0.044(5) 0.051(5) 0.035(4) 0.016(4) 0.009(4) 0.023(4)
C23 0.039(4) 0.039(4) 0.027(4) 0.005(3) 0.014(3) -0.005(3)
C24 0.059(6) 0.059(5) 0.039(4) 0.024(4) 0.024(4) 0.030(5)
C25 0.039(5) 0.058(5) 0.035(4) 0.004(4) 0.005(4) 0.011(4)
C26 0.054(6) 0.053(5) 0.049(5) 0.009(4) 0.007(4) 0.018(4)
C27 0.045(6) 0.071(7) 0.060(6) 0.005(5) 0.008(5) 0.023(5)
C28 0.041(6) 0.079(7) 0.072(7) -0.001(6) 0.012(5) 0.012(5)
C29 0.061(6) 0.076(7) 0.066(6) 0.010(5) 0.024(5) 0.015(6)
C30 0.042(5) 0.061(5) 0.052(5) 0.010(4) 0.020(4) 0.018(4)
C31 0.060(6) 0.047(5) 0.055(5) 0.022(4) 0.029(5) 0.019(4)
C32 0.070(6) 0.039(5) 0.057(6) -0.003(4) 0.023(5) 0.009(4)
C33 0.094(8) 0.057(6) 0.075(7) 0.002(6) 0.032(6) 0.017(6)
C34 0.134(12) 0.064(8) 0.088(9) -0.004(7) 0.044(9) 0.010(8)
C35 0.160(13) 0.066(7) 0.155(13) 0.062(9) 0.112(11) 0.070(9)
C36 0.084(7) 0.062(6) 0.080(7) 0.030(5) 0.034(6) 0.026(6)
C37 0.064(5) 0.050(5) 0.067(5) 0.012(4) 0.016(4) 0.003(4)
C38 0.080(8) 0.080(7) 0.149(10) 0.049(7) 0.020(7) 0.016(6)
C39 0.113(9) 0.105(9) 0.098(9) 0.008(7) 0.022(7) -0.005(8)
C40 0.061(7) 0.098(8) 0.111(9) 0.015(7) 0.023(6) 0.012(6)
C41 0.057(6) 0.048(5) 0.063(6) 0.024(5) 0.030(5) 0.016(5)
Pt2 0.0559(2) 0.04178(17) 0.04534(18) 0.01916(15) 0.02173(15) 0.01988(15)
S5 0.0772(19) 0.112(2) 0.0671(17) 0.0209(17) 0.0212(15) 0.0030(17)
S6 0.0564(13) 0.0642(14) 0.0505(12) 0.0184(11) 0.0247(11) 0.0239(11)
S7 0.0830(16) 0.0495(12) 0.0592(13) 0.0234(11) 0.0355(12) 0.0345(12)
S8 0.135(3) 0.0504(14) 0.0796(18) 0.0216(14) 0.0364(18) 0.0328(16)
N4 0.044(4) 0.058(4) 0.058(4) 0.026(4) 0.013(3) 0.012(4)
N5 0.080(5) 0.030(3) 0.076(5) 0.024(4) 0.044(4) 0.020(4)
N6 0.065(5) 0.049(4) 0.041(4) 0.026(3) 0.025(3) 0.022(4)
C42 0.085(7) 0.118(8) 0.096(7) 0.043(6) 0.031(5) 0.021(6)
C43 0.076(6) 0.091(7) 0.095(7) 0.026(5) 0.036(5) 0.020(5)
C44 0.048(5) 0.082(6) 0.060(5) 0.017(4) 0.021(4) 0.021(4)
C45 0.068(5) 0.068(5) 0.054(5) 0.026(4) 0.017(4) 0.019(4)
C46 0.049(5) 0.060(5) 0.051(5) 0.023(4) 0.021(4) 0.014(4)
C47 0.066(5) 0.061(5) 0.054(5) 0.014(4) 0.025(4) 0.012(4)
C48 0.063(5) 0.048(5) 0.058(5) 0.017(4) 0.022(4) 0.008(4)
C49 0.057(5) 0.059(5) 0.054(5) 0.029(4) 0.024(4) 0.025(4)
C50 0.059(5) 0.055(5) 0.046(5) 0.031(4) 0.035(4) 0.025(4)
C51 0.056(6) 0.055(5) 0.052(5) 0.032(4) 0.037(4) 0.031(5)
C52 0.073(6) 0.044(5) 0.037(4) 0.018(4) 0.028(4) 0.031(5)
C53 0.067(5) 0.045(4) 0.040(4) 0.019(4) 0.023(4) 0.021(4)
C54 0.080(6) 0.049(5) 0.048(5) 0.020(4) 0.023(4) 0.027(4)
C55 0.077(6) 0.044(4) 0.043(4) 0.010(4) 0.013(4) 0.011(4)
C56 0.085(6) 0.047(4) 0.044(4) 0.014(4) 0.028(4) 0.021(4)
C57 0.093(6) 0.047(4) 0.054(5) 0.018(4) 0.030(4) 0.029(4)
C58 0.089(6) 0.059(5) 0.063(5) 0.019(4) 0.029(5) 0.037(5)
C59 0.107(7) 0.084(6) 0.089(7) 0.031(5) 0.037(5) 0.054(6)
C60A 0.047(5) 0.044(4) 0.039(4) 0.024(4) 0.022(4) 0.013(4)
C60 0.127(8) 0.062(6) 0.085(6) 0.026(5) 0.034(6) 0.042(6)
C61 0.053(5) 0.046(5) 0.035(4) 0.016(4) 0.018(4) 0.017(4)
C63 0.062(6) 0.045(5) 0.061(5) 0.021(4) 0.034(5) 0.026(4)
C64 0.061(6) 0.044(4) 0.033(4) 0.019(4) 0.023(4) 0.021(4)
C65 0.065(6) 0.036(4) 0.036(4) 0.009(4) 0.013(4) 0.009(4)
C67 0.099(10) 0.065(8) 0.164(13) -0.012(8) 0.075(9) 0.014(7)
C68 0.072(9) 0.072(9) 0.213(18) 0.033(10) 0.017(10) -0.018(7)
C69 0.083(11) 0.094(11) 0.197(19) -0.059(12) 0.041(11) 0.008(9)
C70 0.130(12) 0.104(11) 0.206(18) 0.092(12) 0.081(12) 0.069(10)
C71 0.088(8) 0.068(7) 0.196(14) 0.085(9) 0.076(9) 0.033(6)
C72 0.058(6) 0.055(5) 0.038(5) 0.023(4) 0.009(4) 0.005(5)
C73 0.042(5) 0.070(6) 0.048(5) 0.037(5) 0.012(4) 0.016(4)
C74 0.051(6) 0.092(8) 0.086(8) 0.045(7) 0.014(6) 0.023(6)
C75 0.055(7) 0.113(10) 0.095(9) 0.065(8) 0.018(7) 0.031(7)
C76 0.063(7) 0.086(8) 0.080(8) 0.051(7) -0.005(6) -0.001(6)
C77 0.062(6) 0.055(6) 0.055(6) 0.026(5) 0.011(5) 0.010(5)
C78 0.062(5) 0.070(5) 0.068(5) 0.023(4) 0.017(4) 0.028(5)
C79 0.168(12) 0.135(11) 0.269(16) 0.103(11) 0.107(11) 0.097(10)
C80 0.110(9) 0.161(11) 0.096(9) 0.040(8) 0.048(7) 0.072(8)
C81 0.115(10) 0.168(12) 0.112(10) 0.033(9) 0.027(8) 0.075(9)
C82A 0.073(8) 0.060(7) 0.157(12) 0.048(8) 0.066(8) 0.021(6)
C82 0.070(6) 0.046(5) 0.055(5) 0.026(4) 0.022(5) 0.020(5)
Pt3 0.0711(2) 0.04098(17) 0.04022(18) 0.01741(15) 0.01559(16) 0.01738(16)
S10 0.0696(15) 0.0419(11) 0.0483(12) 0.0146(10) 0.0086(11) 0.0163(11)
N7 0.093(6) 0.040(4) 0.064(5) 0.018(4) 0.008(5) 0.012(4)
N8 0.061(5) 0.064(5) 0.051(4) 0.034(4) 0.016(4) 0.020(4)
N9 0.067(5) 0.044(4) 0.034(4) 0.013(3) 0.014(3) 0.024(4)
C87 0.070(5) 0.050(5) 0.051(5) 0.013(4) 0.010(4) 0.021(4)
C88 0.061(5) 0.064(5) 0.047(5) 0.020(4) 0.010(4) 0.022(4)
C89 0.061(5) 0.048(4) 0.051(4) 0.027(4) 0.022(4) 0.025(4)
C90 0.074(5) 0.057(5) 0.033(4) 0.019(4) 0.010(4) 0.017(4)
C91 0.074(6) 0.037(4) 0.036(4) 0.020(4) 0.015(4) 0.015(4)
C92 0.066(6) 0.043(5) 0.035(4) 0.018(4) 0.014(4) 0.009(4)
C93 0.067(6) 0.040(4) 0.031(4) 0.017(4) 0.017(4) 0.013(4)
C102 0.062(6) 0.050(5) 0.037(4) 0.022(4) 0.017(4) 0.023(4)
C103 0.065(6) 0.048(5) 0.030(4) 0.017(4) 0.015(4) 0.018(4)
C104 0.082(7) 0.052(5) 0.048(5) 0.034(4) 0.029(5) 0.030(5)
C105 0.077(6) 0.044(5) 0.034(4) 0.023(4) 0.021(4) 0.025(4)
C106 0.079(6) 0.055(6) 0.036(5) 0.019(4) 0.024(4) 0.026(5)
C107 0.064(7) 0.064(6) 0.072(7) 0.037(6) 0.011(6) 0.016(5)
C108 0.080(8) 0.091(8) 0.080(7) 0.043(6) 0.026(7) 0.026(7)
C109 0.073(9) 0.091(9) 0.124(11) 0.046(9) 0.020(8) 0.010(7)
C110 0.064(8) 0.086(9) 0.122(12) 0.031(9) -0.003(8) -0.008(7)
C111 0.115(11) 0.068(8) 0.097(9) 0.034(7) 0.001(9) 0.013(8)
C112 0.089(8) 0.069(7) 0.058(7) 0.025(6) 0.004(6) 0.021(6)
C113 0.082(7) 0.044(5) 0.032(4) 0.009(4) 0.012(4) 0.027(5)
C114 0.087(7) 0.048(5) 0.056(6) 0.020(5) 0.013(5) 0.015(5)
C115 0.105(9) 0.043(5) 0.072(7) 0.024(5) 0.015(6) 0.022(6)
C116 0.095(8) 0.045(5) 0.062(6) 0.016(5) 0.018(6) 0.023(6)
C117 0.100(8) 0.076(7) 0.049(6) 0.002(5) 0.014(6) 0.044(7)
C118 0.067(6) 0.064(6) 0.043(5) 0.015(4) 0.002(4) 0.023(5)
C119 0.087(6) 0.053(5) 0.076(6) 0.026(5) 0.012(5) 0.010(5)
C120 0.128(11) 0.120(10) 0.173(13) 0.052(10) 0.052(10) 0.003(9)
C121 0.156(10) 0.076(7) 0.092(8) 0.033(6) 0.007(7) -0.001(7)
C122 0.168(13) 0.051(6) 0.077(8) 0.012(6) -0.008(8) 0.002(7)
C123 0.059(6) 0.052(6) 0.057(6) 0.023(5) 0.011(5) 0.008(5)
S1A 0.114(3) 0.094(2) 0.089(2) 0.0294(19) 0.031(2) 0.039(2)
O1A 0.117(6) 0.087(5) 0.112(6) 0.068(5) 0.039(5) 0.038(5)
O2A 0.120(6) 0.122(6) 0.116(6) 0.062(5) 0.085(5) 0.056(5)
F1A 0.217(9) 0.093(5) 0.170(8) 0.042(5) 0.108(7) 0.050(6)
B1A 0.071(5) 0.015(3) 0.025(4) 0.011(3) 0.025(3) 0.018(3)
F2A 0.241(10) 0.198(9) 0.193(9) 0.104(7) 0.159(8) 0.090(8)
F3A 0.381(13) 0.145(7) 0.242(10) 0.093(7) 0.234(10) 0.122(8)
F4A 0.277(13) 0.253(13) 0.246(13) 0.091(11) 0.003(10) 0.030(11)
O3A 0.283(13) 0.043(4) 0.084(6) 0.008(4) 0.052(7) 0.032(6)
O4A 0.055(5) 0.155(9) 0.243(12) 0.081(9) 0.020(6) 0.043(6)
S9 0.091(3) 0.078(3) 0.070(3) 0.017(2) 0.023(2) 0.043(2)
C83 0.076(9) 0.071(8) 0.072(8) 0.016(6) 0.028(7) 0.023(7)
C84 0.081(8) 0.055(7) 0.084(8) 0.026(6) 0.022(6) 0.012(6)
C85 0.058(8) 0.041(8) 0.057(10) 0.017(7) 0.030(6) 0.010(6)
C86 0.057(8) 0.051(7) 0.056(7) 0.010(5) 0.010(6) 0.021(6)
S9A 0.062(7) 0.049(7) 0.044(6) 0.014(5) 0.022(5) 0.015(5)
C83A 0.026(11) 0.024(10) 0.025(10) 0.007(8) 0.017(8) -0.004(8)
C84A 0.043(12) 0.031(11) 0.044(11) 0.009(8) 0.014(8) 0.007(9)
C85A 0.063(13) 0.043 0.059(13) 0.005(9) 0.015(9) 0.014(9)
C86A 0.033(13) 0.026(11) 0.034(12) 0.009(8) 0.011(8) 0.006(8)
S12 0.067(2) 0.112(4) 0.071(3) 0.020(3) 0.030(2) -0.009(2)
C98 0.065(5) 0.066(5) 0.057(5) 0.027(4) 0.021(4) 0.013(5)
C99 0.068(6) 0.061(6) 0.077(6) 0.033(5) 0.018(5) 0.009(5)
C100 0.076(7) 0.076(7) 0.103(8) 0.032(6) 0.018(6) 0.002(6)
C101 0.084(9) 0.086(9) 0.105(9) 0.028(8) 0.033(7) -0.001(7)
S12A 0.124(6) 0.145(7) 0.129(7) 0.041(6) 0.046(6) -0.004(6)
C98A 0.073(6) 0.073(6) 0.072(6) 0.029(5) 0.018(5) 0.016(5)
C99A 0.076(7) 0.076(7) 0.084(7) 0.032(6) 0.024(6) 0.020(6)
C10B 0.071(8) 0.070(8) 0.092(8) 0.038(6) 0.032(6) 0.025(6)
C11B 0.088(9) 0.089(9) 0.102(9) 0.046(7) 0.030(7) 0.016(7)
C94 0.059(4) 0.057(4) 0.042(4) 0.024(3) 0.015(3) 0.012(3)
S11 0.069(3) 0.0472(19) 0.045(2) 0.0162(16) 0.0212(19) 0.0106(17)
C95 0.044(8) 0.047(6) 0.050(8) 0.019(6) 0.027(6) 0.012(6)
C96 0.065(5) 0.065(5) 0.059(5) 0.019(4) 0.015(4) 0.026(4)
C97 0.058(5) 0.066(5) 0.048(5) 0.024(4) 0.017(4) 0.021(4)
S11A 0.050(5) 0.059(4) 0.051(5) 0.026(4) 0.021(4) 0.019(4)
C95A 0.062(6) 0.059(6) 0.051(6) 0.022(5) 0.019(6) 0.013(6)
C96A 0.060(5) 0.061(5) 0.052(5) 0.025(5) 0.019(5) 0.014(5)
C97A 0.064(5) 0.065(6) 0.060(6) 0.025(5) 0.016(5) 0.019(5)

loop_
_atom_type_symbol
_atom_type_description
_atom_type_scat_dispersion_real
_atom_type_scat_dispersion_imag
_atom_type_scat_source
C C 0.0033 0.0016 'International Tables Vol C Tables 4.2.6.8 and 6.1.1.4'
H H 0.0000 0.0000 'International Tables Vol C Tables 4.2.6.8 and 6.1.1.4'
N N 0.0061 0.0033 'International Tables Vol C Tables 4.2.6.8 and 6.1.1.4'
F F 0.0171 0.0103 'International Tables Vol C Tables 4.2.6.8 and 6.1.1.4'
S S 0.1246 0.1234 'International Tables Vol C Tables 4.2.6.8 and 6.1.1.4'
Pt Pt -1.7033 8.3905 'International Tables Vol C Tables 4.2.6.8 and 6.1.1.4'
O O 0.0106 0.0060 'International Tables Vol C Tables 4.2.6.8 and 6.1.1.4'
B B 0.0013 0.0007 'International Tables Vol C Tables 4.2.6.8 and 6.1.1.4'

loop_
_geom_angle_atom_site_label_1
_geom_angle_atom_site_label_2
_geom_angle_atom_site_label_3
_geom_angle
C23 Pt1 N3 79.8(3)
C23 Pt1 N2 79.5(3)
N3 Pt1 N2 159.3(3)
C23 Pt1 C41 178.2(3)
N3 Pt1 C41 98.4(3)
N2 Pt1 C41 102.3(3)
C4 S1 C1 91.0(6)
C8 S2 C5 92.5(4)
C12 S3 C15 90.8(4)
C19 S4 C16 98.3(8)
C41 N1 C37 177.9(9)
C22 N2 C25 119.4(6)
C22 N2 Pt1 113.5(5)
C25 N2 Pt1 127.1(5)
C24 N3 C31 119.0(6)
C24 N3 Pt1 114.1(5)
C31 N3 Pt1 126.8(5)
C2 C1 S1 113.8(10)
C2 C1 H1 123.1
S1 C1 H1 123.1
C1 C2 C3 108.6(12)
C1 C2 H2 125.7
C3 C2 H2 125.7
C4 C3 C2 115.1(10)
C4 C3 H3 122.5
C2 C3 H3 122.5
C3 C4 C5 126.9(9)
C3 C4 S1 111.0(8)
C5 C4 S1 122.0(8)
C6 C5 C4 127.6(9)
C6 C5 S2 111.8(7)
C4 C5 S2 120.4(8)
C5 C6 C7 115.0(8)
C5 C6 H6 122.5
C7 C6 H6 122.5
C6 C7 C8 110.4(7)
C6 C7 H7 124.8
C8 C7 H7 124.8
C7 C8 C9 129.2(7)
C7 C8 S2 110.2(6)
C9 C8 S2 120.5(6)
C10 C9 C21 116.8(7)
C10 C9 C8 118.8(7)
C21 C9 C8 124.3(7)
C9 C10 C11 124.5(7)
C9 C10 H10 117.8
C11 C10 H10 117.8
C20 C11 C10 115.2(7)
C20 C11 C12 127.1(7)
C10 C11 C12 117.6(7)
C13 C12 C11 128.1(7)
C13 C12 S3 109.9(6)
C11 C12 S3 121.9(6)
C12 C13 C14 115.2(8)
C12 C13 H13 122.4
C14 C13 H13 122.4
C15 C14 C13 112.2(9)
C15 C14 H14 123.9
C13 C14 H14 123.9
C14 C15 C16 127.8(9)
C14 C15 S3 111.8(7)
C16 C15 S3 120.4(8)
C17 C16 C15 127.6(11)
C17 C16 S4 109.7(8)
C15 C16 S4 122.6(9)
C16 C17 C18 106.9(12)
C16 C17 H17 126.5
C18 C17 H17 126.5
C19 C18 C17 113.5(13)
C19 C18 H18 123.2
C17 C18 H18 123.2
C18 C19 S4 111.6(13)
C18 C19 H19 124.2
S4 C19 H19 124.2
C23 C20 C11 119.5(7)
C23 C20 C24 111.8(7)
C11 C20 C24 128.6(7)
C23 C21 C9 118.5(7)
C23 C21 C22 110.2(7)
C9 C21 C22 131.2(7)
N2 C22 C21 118.9(7)
N2 C22 H22 120.5
C21 C22 H22 120.5
C21 C23 C20 125.3(7)
C21 C23 Pt1 117.6(5)
C20 C23 Pt1 117.1(5)
N3 C24 C20 117.0(7)
N3 C24 H24 121.5
C20 C24 H24 121.5
C30 C25 C26 119.6(8)
C30 C25 N2 120.6(7)
C26 C25 N2 119.9(8)
C27 C26 C25 117.8(9)
C27 C26 H26 121.1
C25 C26 H26 121.1
C28 C27 C26 120.6(9)
C28 C27 H27 119.7
C26 C27 H27 119.7
C27 C28 C29 120.2(9)
C27 C28 H28 119.9
C29 C28 H28 119.9
C30 C29 C28 120.9(10)
C30 C29 H29 119.5
C28 C29 H29 119.5
C29 C30 C25 120.8(8)
C29 C30 H30 119.6
C25 C30 H30 119.6
C36 C31 C32 121.6(8)
C36 C31 N3 120.4(8)
C32 C31 N3 118.0(7)
C31 C32 C33 119.8(9)
C31 C32 H32 120.1
C33 C32 H32 120.1
C34 C33 C32 120.5(11)
C34 C33 H33 119.8
C32 C33 H33 119.8
C33 C34 C35 121.8(11)
C33 C34 H34 119.1
C35 C34 H34 119.1
C34 C35 C36 118.0(10)
C34 C35 H35 121.0
C36 C35 H35 121.0
C31 C36 C35 118.3(10)
C31 C36 H36 120.9
C35 C36 H36 120.9
N1 C37 C38 107.3(8)
N1 C37 C40 107.5(8)
C38 C37 C40 109.7(9)
N1 C37 C39 107.1(8)
C38 C37 C39 114.3(9)
C40 C37 C39 110.6(9)
C37 C38 H38A 109.5
C37 C38 H38B 109.5
H38A C38 H38B 109.5
C37 C38 H38C 109.5
H38A C38 H38C 109.5
H38B C38 H38C 109.5
C37 C39 H39A 109.5
C37 C39 H39B 109.5
H39A C39 H39B 109.5
C37 C39 H39C 109.5
H39A C39 H39C 109.5
H39B C39 H39C 109.5
C37 C40 H40A 109.5
C37 C40 H40B 109.5
H40A C40 H40B 109.5
C37 C40 H40C 109.5
H40A C40 H40C 109.5
H40B C40 H40C 109.5
N1 C41 Pt1 176.7(7)
C64 Pt2 C82 176.7(3)
C64 Pt2 N5 79.1(3)
C82 Pt2 N5 99.0(3)
C64 Pt2 N6 79.4(3)
C82 Pt2 N6 102.5(3)
N5 Pt2 N6 158.5(2)
C42 S5 C45 93.4(6)
C46 S6 C49 91.8(4)
C56 S7 C53 92.3(4)
C60 S8 C57 91.9(5)
C82 N4 C78 177.3(8)
C63 N5 C82A 121.1(8)
C63 N5 Pt2 114.7(5)
C82A N5 Pt2 124.2(6)
C65 N6 C72 119.7(7)
C65 N6 Pt2 114.1(5)
C72 N6 Pt2 125.7(5)
C43 C42 S5 113.1(10)
C43 C42 H42 123.3
S5 C42 H42 123.3
C42 C43 C44 111.2(10)
C42 C43 H43 124.8
C44 C43 H43 124.0
C45 C44 C43 113.1(9)
C45 C44 H44 118.4
C43 C44 H44 128.1
C44 C45 C46 128.5(9)
C44 C45 S5 109.2(7)
C46 C45 S5 122.2(7)
C47 C46 C45 128.1(8)
C47 C46 S6 110.5(6)
C45 C46 S6 121.4(7)
C46 C47 C48 113.5(8)
C46 C47 H47 123.2
C48 C47 H47 123.2
C49 C48 C47 114.6(8)
C49 C48 H48 122.7
C47 C48 H48 122.7
C48 C49 C50 130.4(7)
C48 C49 S6 109.6(7)
C50 C49 S6 120.0(6)
C51 C50 C60A 117.8(7)
C51 C50 C49 122.1(7)
C60A C50 C49 120.1(7)
C52 C51 C50 124.9(7)
C52 C51 H51 117.6
C50 C51 H51 117.6
C51 C52 C61 116.9(7)
C51 C52 C53 120.3(7)
C61 C52 C53 122.8(8)
C54 C53 C52 130.9(7)
C54 C53 S7 109.8(6)
C52 C53 S7 119.3(6)
C53 C54 C55 114.1(8)
C53 C54 H54 122.9
C55 C54 H54 122.9
C56 C55 C54 112.4(8)
C56 C55 H55 123.8
C54 C55 H55 123.8
C55 C56 C57 128.9(9)
C55 C56 S7 111.3(6)
C57 C56 S7 119.8(7)
C58 C57 C56 127.7(9)
C58 C57 S8 112.4(6)
C56 C57 S8 119.9(7)
C57 C58 C59 110.2(10)
C57 C58 H58 124.9
C59 C58 H58 124.9
C60 C59 C58 113.0(10)
C60 C59 H59 123.5
C58 C59 H59 123.5
C64 C60A C50 117.4(7)
C64 C60A C63 111.9(6)
C50 C60A C63 130.4(7)
C59 C60 S8 112.6(8)
C59 C60 H60 123.7
S8 C60 H60 123.7
C64 C61 C52 118.0(7)
C64 C61 C65 110.1(6)
C52 C61 C65 131.6(7)
N5 C63 C60A 116.4(8)
N5 C63 H63 121.8
C60A C63 H63 121.8
C60A C64 C61 124.7(7)
C60A C64 Pt2 117.5(5)
C61 C64 Pt2 117.7(6)
N6 C65 C61 117.8(7)
N6 C65 H65 121.1
C61 C65 H65 121.1
C82A C67 C68 118.9(14)
C82A C67 H67 120.5
C68 C67 H67 120.5
C69 C68 C67 110.8(15)
C69 C68 H68 124.6
C67 C68 H68 124.6
C68 C69 C70 135.4(16)
C68 C69 H69 112.3
C70 C69 H69 112.3
C69 C70 C71 110.8(15)
C69 C70 H70 124.6
C71 C70 H70 124.6
C82A C71 C70 121.5(14)
C82A C71 H71 119.2
C70 C71 H71 119.2
C77 C72 C73 121.8(9)
C77 C72 N6 121.2(8)
C73 C72 N6 116.8(7)
C74 C73 C72 119.3(9)
C74 C73 H73 120.4
C72 C73 H73 120.4
C75 C74 C73 119.7(11)
C75 C74 H74 120.2
C73 C74 H74 120.2
C74 C75 C76 121.8(11)
C74 C75 H75 119.1
C76 C75 H75 119.1
C75 C76 C77 119.0(10)
C75 C76 H76 120.5
C77 C76 H76 120.5
C72 C77 C76 118.3(10)
C72 C77 H77 120.8
C76 C77 H77 120.8
C79 C78 N4 108.2(9)
C79 C78 C80 104.7(11)
N4 C78 C80 108.6(8)
C79 C78 C81 119.7(12)
N4 C78 C81 106.6(8)
C80 C78 C81 108.6(10)
C78 C79 H79A 109.5
C78 C79 H79B 109.5
H79A C79 H79B 109.5
C78 C79 H79C 109.5
H79A C79 H79C 109.5
H79B C79 H79C 109.5
C78 C80 H80A 109.0
C78 C80 H80B 107.2
H80A C80 H80B 109.5
C78 C80 H80C 112.2
H80A C80 H80C 109.5
H80B C80 H80C 109.5
C78 C81 H81A 112.5
C78 C81 H81B 109.1
H81A C81 H81B 109.4
C78 C81 H81C 106.8
H81A C81 H81C 109.5
H81B C81 H81C 109.5
C67 C82A C71 121.8(11)
C67 C82A N5 119.3(12)
C71 C82A N5 118.9(11)
N4 C82 Pt2 177.8(8)
C105 Pt3 N8 79.8(3)
C105 Pt3 N9 78.2(3)
N8 Pt3 N9 157.9(3)
C105 Pt3 C123 177.2(3)
N8 Pt3 C123 100.4(3)
N9 Pt3 C123 101.6(3)
C87 S10 C90 91.3(4)
C123 N7 C119 177.8(11)
C104 N8 C107 118.9(7)
C104 N8 Pt3 114.8(6)
C107 N8 Pt3 126.2(6)
C106 N9 C113 120.6(7)
C106 N9 Pt3 114.1(5)
C113 N9 Pt3 125.1(6)
C88 C87 C86A 113.4(11)
C88 C87 C86 133.2(10)
C86A C87 C86 21.0(12)
C88 C87 S10 110.8(6)
C86A C87 S10 135.8(11)
C86 C87 S10 115.7(9)
C89 C88 C87 113.7(8)
C89 C88 H88 123.2
C87 C88 H88 123.2
C90 C89 C88 113.3(8)
C90 C89 H89 123.3
C88 C89 H89 123.3
C89 C90 C91 130.0(8)
C89 C90 S10 110.8(6)
C91 C90 S10 119.0(7)
C92 C91 C103 117.8(7)
C92 C91 C90 122.5(7)
C103 C91 C90 119.7(8)
C91 C92 C93 125.1(7)
C91 C92 H92 119.2
C93 C92 H92 115.7
C92 C93 C94 121.0(7)
C92 C93 C102 115.5(7)
C94 C93 C102 123.5(7)
C105 C102 C106 109.9(8)
C105 C102 C93 119.0(7)
C106 C102 C93 130.8(8)
C105 C103 C91 117.7(8)
C105 C103 C104 112.0(7)
C91 C103 C104 130.1(7)
N8 C104 C103 116.0(7)
N8 C104 H104 122.0
C103 C104 H104 122.0
C102 C105 C103 124.5(8)
C102 C105 Pt3 118.6(5)
C103 C105 Pt3 116.9(6)
N9 C106 C102 118.4(8)
N9 C106 H106 120.8
C102 C106 H106 120.8
C112 C107 C108 121.7(10)
C112 C107 N8 117.6(10)
C108 C107 N8 120.7(10)
C107 C108 C109 120.5(11)
C107 C108 H108 119.7
C109 C108 H108 119.7
C110 C109 C108 118.1(12)
C110 C109 H109 121.0
C108 C109 H109 121.0
C109 C110 C111 121.5(12)
C109 C110 H110 119.3
C111 C110 H110 119.3
C110 C111 C112 121.2(12)
C110 C111 H111 119.4
C112 C111 H111 119.4
C107 C112 C111 117.0(11)
C107 C112 H112 121.5
C111 C112 H112 121.5
C118 C113 C114 122.2(8)
C118 C113 N9 119.7(8)
C114 C113 N9 118.0(8)
C113 C114 C115 119.4(10)
C113 C114 H114 120.3
C115 C114 H114 120.3
C116 C115 C114 119.2(10)
C116 C115 H115 120.4
C114 C115 H115 120.4
C117 C116 C115 121.6(9)
C117 C116 H116 119.2
C115 C116 H116 119.2
C116 C117 C118 121.2(10)
C116 C117 H117 119.4
C118 C117 H117 119.4
C113 C118 C117 116.4(10)
C113 C118 H118 121.8
C117 C118 H118 121.8
N7 C119 C121 108.3(8)
N7 C119 C122 109.1(8)
C121 C119 C122 113.2(10)
N7 C119 C120 107.3(10)
C121 C119 C120 108.7(11)
C122 C119 C120 109.9(10)
C119 C120 H12A 109.5
C119 C120 H12B 109.5
H12A C120 H12B 109.5
C119 C120 H12C 109.5
H12A C120 H12C 109.5
H12B C120 H12C 109.5
C119 C121 H12D 109.5
C119 C121 H12E 109.5
H12D C121 H12E 109.5
C119 C121 H12F 109.5
H12D C121 H12F 109.5
H12E C121 H12F 109.5
C119 C122 H12G 109.5
C119 C122 H12H 109.5
H12G C122 H12H 109.5
C119 C122 H12I 109.5
H12G C122 H12I 109.5
H12H C122 H12I 109.5
N7 C123 Pt3 177.0(8)
O1A S1A O3A 113.4(5)
O1A S1A O4A 113.2(6)
O3A S1A O4A 114.0(6)
O1A S1A O2A 104.2(5)
O3A S1A O2A 107.5(6)
O4A S1A O2A 103.4(6)
F4A B1A F3A 113.0(6)
F4A B1A F1A 111.1(6)
F3A B1A F1A 109.3(5)
F4A B1A F2A 107.1(5)
F3A B1A F2A 109.3(6)
F1A B1A F2A 106.8(5)
C83 S9 C86 91.7(7)
C84 C83 S9 114.4(13)
C84 C83 H83 122.8
S9 C83 H83 122.8
C83 C84 C85 118.1(16)
C83 C84 H84 120.9
C85 C84 H84 120.9
C86 C85 C84 97.3(13)
C86 C85 H85 131.4
C84 C85 H85 131.4
C87 C86 C85 126.5(13)
C87 C86 S9 115.1(11)
C85 C86 S9 118.4(10)
C83A S9A C86A 91.7(8)
C84A C83A S9A 114.2(14)
C84A C83A H83A 122.9
S9A C83A H83A 122.9
C83A C84A C85A 118.0(17)
C83A C84A H84A 121.0
C85A C84A H84A 121.0
C86A C85A C84A 97.0(14)
C86A C85A H85A 131.5
C84A C85A H85A 131.5
C87 C86A C85A 132.2(19)
C87 C86A S9A 109.0(14)
C85A C86A S9A 118.5(11)
C98 S12 C101 91.8(6)
C99 C98 C97 127.1(10)
C99 C98 S12 114.5(8)
C97 C98 S12 118.4(8)
C99 C98 H96A 72.6
C97 C98 H96A 54.8
S12 C98 H96A 171.6
C98 C99 C100 110.1(8)
C98 C99 H99 124.9
C100 C99 H99 124.9
C98 C99 H96A 41.6
C100 C99 H96A 151.6
H99 C99 H96A 83.4
C101 C100 C99 113.0(9)
C101 C100 H100 123.5
C99 C100 H100 123.5
C100 C101 S12 110.5(8)
C100 C101 H101 124.7
S12 C101 H101 124.7
C98A S12A C11B 91.3(7)
C99A C98A C97A 133.2(16)
C99A C98A S12A 114.8(9)
C97A C98A S12A 111.7(14)
C99A C98A H96 87.9
C97A C98A H96 47.0
S12A C98A H96 156.6
C98A C99A C10B 110.5(10)
C98A C99A H99A 124.7
C10B C99A H99A 124.7
C11B C10B C99A 112.4(10)
C11B C10B H10E 123.8
C99A C10B H10E 123.8
C10B C11B S12A 110.9(10)
C10B C11B H11B 124.5
S12A C11B H11B 124.5
C95A C94 C93 119.9(15)
C95A C94 S11A 111.6(12)
C93 C94 S11A 127.4(8)
C97 S11 H95A 155.2
C96 C95 H95 122.6
C97 C96 C95 111.2(14)
C97 C96 H96 123.4
C95 C96 H96 125.4
C96 C97 C98 130.7(12)
C96 C97 S11 108.9(11)
C98 C97 S11 120.4(9)
C96 C97 H96A 172.0
C98 C97 H96A 43.9
S11 C97 H96A 76.8
C94 S11A C97A 94.6(7)
C94 S11A H95 97.9
C97A S11A H95 147.8
C94 C95A C96A 112.0(19)
C94 C95A H95A 126.5
C96A C95A H95A 121.4
C97A C96A C95A 111.6(15)
C97A C96A H96A 122.1
C95A C96A H96A 126.2
C96A C97A C98A 142(2)
C96A C97A S11A 108.7(12)
C98A C97A S11A 106.3(14)
C96A C97A H96 167.8
C98A C97A H96 30.8
S11A C97A H96 75.7

loop_
_geom_bond_atom_site_label_1
_geom_bond_atom_site_label_2
_geom_bond_distance
Pt1 C23 1.970(7)
Pt1 N3 2.039(6)
Pt1 N2 2.053(6)
Pt1 C41 2.054(10)
S1 C4 1.716(10)
S1 C1 1.747(12)
S2 C8 1.705(8)
S2 C5 1.721(9)
S3 C12 1.733(7)
S3 C15 1.772(9)
S4 C19 1.636(16)
S4 C16 1.693(11)
N1 C41 1.131(10)
N1 C37 1.450(11)
N2 C22 1.287(9)
N2 C25 1.423(9)
N3 C24 1.321(10)
N3 C31 1.452(10)
C1 C2 1.339(15)
C1 H1 0.9500
C2 C3 1.472(16)
C2 H2 0.9500
C3 C4 1.340(14)
C3 H3 0.9500
C4 C5 1.452(13)
C5 C6 1.313(12)
C6 C7 1.419(11)
C6 H6 0.9500
C7 C8 1.422(10)
C7 H7 0.9500
C8 C9 1.472(10)
C9 C10 1.417(10)
C9 C21 1.420(11)
C10 C11 1.440(10)
C10 H10 0.9500
C11 C20 1.421(11)
C11 C12 1.449(10)
C12 C13 1.364(11)
C13 C14 1.412(11)
C13 H13 0.9500
C14 C15 1.331(12)
C14 H14 0.9500
C15 C16 1.434(12)
C16 C17 1.396(16)
C17 C18 1.589(16)
C17 H17 0.9500
C18 C19 1.295(19)
C18 H18 0.9500
C19 H19 0.9500
C20 C23 1.377(10)
C20 C24 1.460(11)
C21 C23 1.376(9)
C21 C22 1.468(10)
C22 H22 0.9500
C24 H24 0.9500
C25 C30 1.366(11)
C25 C26 1.417(11)
C26 C27 1.416(12)
C26 H26 0.9500
C27 C28 1.348(13)
C27 H27 0.9500
C28 C29 1.375(13)
C28 H28 0.9500
C29 C30 1.360(11)
C29 H29 0.9500
C30 H30 0.9500
C31 C36 1.347(11)
C31 C32 1.354(11)
C32 C33 1.378(12)
C32 H32 0.9500
C33 C34 1.345(15)
C33 H33 0.9500
C34 C35 1.346(17)
C34 H34 0.9500
C35 C36 1.464(14)
C35 H35 0.9500
C36 H36 0.9500
C37 C38 1.493(13)
C37 C40 1.525(13)
C37 C39 1.528(14)
C38 H38A 0.9800
C38 H38B 0.9800
C38 H38C 0.9800
C39 H39A 0.9800
C39 H39B 0.9800
C39 H39C 0.9800
C40 H40A 0.9800
C40 H40B 0.9800
C40 H40C 0.9800
Pt2 C64 1.956(7)
Pt2 C82 2.026(8)
Pt2 N5 2.035(7)
Pt2 N6 2.037(6)
S5 C42 1.641(12)
S5 C45 1.715(10)
S6 C46 1.732(9)
S6 C49 1.739(8)
S7 C56 1.728(9)
S7 C53 1.744(8)
S8 C60 1.694(11)
S8 C57 1.736(10)
N4 C82 1.151(9)
N4 C78 1.466(10)
N5 C63 1.314(9)
N5 C82A 1.425(11)
N6 C65 1.317(9)
N6 C72 1.451(10)
C42 C43 1.352(15)
C42 H42 0.9297
C43 C44 1.420(13)
C43 H43 0.9300
C44 C45 1.362(12)
C44 H44 0.9300
C45 C46 1.440(12)
C46 C47 1.368(11)
C47 C48 1.379(12)
C47 H47 0.9500
C48 C49 1.368(11)
C48 H48 0.9500
C49 C50 1.499(11)
C50 C51 1.398(11)
C50 C60A 1.422(9)
C51 C52 1.381(11)
C51 H51 0.9500
C52 C61 1.427(10)
C52 C53 1.461(10)
C53 C54 1.357(12)
C54 C55 1.430(11)
C54 H54 0.9500
C55 C56 1.356(12)
C55 H55 0.9500
C56 C57 1.459(11)
C57 C58 1.392(12)
C58 C59 1.447(13)
C58 H58 0.9500
C59 C60 1.378(15)
C59 H59 0.9500
C60A C64 1.377(10)
C60A C63 1.442(10)
C60 H60 0.9500
C61 C64 1.396(10)
C61 C65 1.448(11)
C63 H63 0.9500
C65 H65 0.9500
C67 C82A 1.365(16)
C67 C68 1.505(17)
C67 H67 0.9500
C68 C69 1.32(2)
C68 H68 0.9500
C69 C70 1.35(2)
C69 H69 0.9500
C70 C71 1.416(14)
C70 H70 0.9500
C71 C82A 1.399(16)
C71 H71 0.9500
C72 C77 1.347(11)
C72 C73 1.402(11)
C73 C74 1.362(12)
C73 H73 0.9500
C74 C75 1.359(14)
C74 H74 0.9500
C75 C76 1.373(15)
C75 H75 0.9500
C76 C77 1.416(13)
C76 H76 0.9500
C77 H77 0.9500
C78 C79 1.437(17)
C78 C80 1.481(14)
C78 C81 1.516(16)
C79 H79A 0.9800
C79 H79B 0.9800
C79 H79C 0.9800
C80 H80A 0.9601
C80 H80B 0.9600
C80 H80C 0.9599
C81 H81A 0.9603
C81 H81B 0.9600
C81 H81C 0.9596
Pt3 C105 1.955(8)
Pt3 N8 2.038(6)
Pt3 N9 2.044(6)
Pt3 C123 2.060(10)
S10 C87 1.704(9)
S10 C90 1.727(8)
N7 C123 1.119(10)
N7 C119 1.436(12)
N8 C104 1.327(10)
N8 C107 1.443(11)
N9 C106 1.298(10)
N9 C113 1.455(9)
C87 C88 1.373(12)
C87 C86A 1.49(2)
C87 C86 1.513(14)
C88 C89 1.364(10)
C88 H88 0.9500
C89 C90 1.360(11)
C89 H89 0.9500
C90 C91 1.495(11)
C91 C92 1.381(11)
C91 C103 1.424(11)
C92 C93 1.426(10)
C92 H92 0.9299
C93 C94 1.429(11)
C93 C102 1.439(11)
C102 C105 1.372(11)
C102 C106 1.432(10)
C103 C105 1.401(10)
C103 C104 1.453(12)
C104 H104 0.9500
C106 H106 0.9500
C107 C112 1.386(13)
C107 C108 1.386(13)
C108 C109 1.409(15)
C108 H108 0.9500
C109 C110 1.367(17)
C109 H109 0.9500
C110 C111 1.388(17)
C110 H110 0.9500
C111 C112 1.407(15)
C111 H111 0.9500
C112 H112 0.9500
C113 C118 1.369(12)
C113 C114 1.385(12)
C114 C115 1.396(11)
C114 H114 0.9500
C115 C116 1.366(14)
C115 H115 0.9500
C116 C117 1.340(14)
C116 H116 0.9500
C117 C118 1.438(12)
C117 H117 0.9500
C118 H118 0.9500
C119 C121 1.501(15)
C119 C122 1.518(13)
C119 C120 1.529(17)
C120 H12A 0.9800
C120 H12B 0.9800
C120 H12C 0.9800
C121 H12D 0.9800
C121 H12E 0.9800
C121 H12F 0.9800
C122 H12G 0.9800
C122 H12H 0.9800
C122 H12I 0.9800
S1A O1A 1.432(6)
S1A O3A 1.437(8)
S1A O4A 1.443(8)
S1A O2A 1.481(7)
F1A B1A 1.354(7)
B1A F4A 1.293(7)
B1A F3A 1.322(7)
B1A F2A 1.358(7)
S9 C83 1.658(16)
S9 C86 1.725(15)
C83 C84 1.36(2)
C83 H83 0.9500
C84 C85 1.57(3)
C84 H84 0.9500
C85 C86 1.52(3)
C85 H85 0.9500
S9A C83A 1.659(17)
S9A C86A 1.724(17)
C83A C84A 1.36(2)
C83A H83A 0.9500
C84A C85A 1.58(3)
C84A H84A 0.9500
C85A C86A 1.52(3)
C85A H85A 0.9500
S12 C98 1.710(10)
S12 C101 1.768(12)
C98 C99 1.392(12)
C98 C97 1.447(16)
C98 H96A 1.0138
C99 C100 1.470(12)
C99 H99 0.9500
C99 H96A 1.4561
C100 C101 1.400(13)
C100 H100 0.9500
C101 H101 0.9500
S12A C98A 1.706(13)
S12A C11B 1.779(14)
C98A C99A 1.393(14)
C98A C97A 1.62(3)
C98A H96 0.8468
C99A C10B 1.470(14)
C99A H99A 0.9500
C10B C11B 1.402(15)
C10B H10E 0.9500
C11B H11B 0.9500
C94 C95A 1.38(2)
C94 S11A 1.684(11)
S11 C97 1.752(13)
S11 H95A 0.9755
C95 C96 1.49(3)
C95 H95 0.9500
C96 C97 1.409(15)
C96 H96 0.9500
C97 H96A 1.1963
S11A C97A 1.757(14)
S11A H95 0.9992
C95A C96A 1.49(3)
C95A H95A 0.9500
C96A C97A 1.408(17)
C96A H96A 0.9500
C97A H96 1.2106
